data_2232512
loop_
_publ_author_name
'Diao, Ying'
'Wang, Wen-Yan'
'Wei, Zhi-Hua'
'Wang, Jian-Long'

_publ_section_title
;
 1-Methyl-5-nitro-1<i>H</i>-imidazole
;
_journal_coeditor_code XU5346
_journal_issue 11
_journal_name_full 'Acta Crystallographica Section E'
_journal_page_first o3072
_journal_paper_doi 10.1107/S1600536811041705
_journal_volume 67
_journal_year 2011
_chemical_formula_iupac 'C4 H5 N3 O2'
_chemical_formula_moiety 'C4 H5 N3 O2'
_chemical_formula_sum 'C4 H5 N3 O2'
_chemical_formula_weight 127.11
_chemical_name_systematic
;
1-Methyl-5-nitro-1<i>H</i>-imidazole
;
_space_group_IT_number 61
_symmetry_cell_setting orthorhombic
_symmetry_space_group_name_Hall '-P 2ac 2ab'
_symmetry_space_group_name_H-M 'P b c a'
_atom_sites_solution_hydrogens difmap
_atom_sites_solution_primary direct
_atom_sites_solution_secondary difmap
_audit_creation_method SHELXL97
_cell_angle_alpha 90.00
_cell_angle_beta 90.00
_cell_angle_gamma 90.00
_cell_formula_units_Z 8
_cell_length_a 5.323(3)
_cell_length_b 12.664(6)
_cell_length_c 15.993(8)
_cell_measurement_reflns_used 3500
_cell_measurement_temperature 113(2)
_cell_measurement_theta_max 27.8
_cell_measurement_theta_min 1.6
_cell_volume 1078.1(10)
_computing_cell_refinement 'CrystalClear (Rigaku/MSC, 2005)'
_computing_data_collection 'CrystalClear (Rigaku/MSC, 2005)'
_computing_data_reduction 'CrystalClear (Rigaku/MSC, 2005)'
_computing_molecular_graphics 'SHELXTL (Sheldrick, 2008)'
_computing_publication_material 'SHELXTL (Sheldrick, 2008)'
_computing_structure_refinement 'SHELXTL (Sheldrick, 2008)'
_computing_structure_solution 'SHELXTL (Sheldrick, 2008)'
_diffrn_ambient_temperature 113(2)
_diffrn_detector_area_resol_mean 14.22
_diffrn_measured_fraction_theta_full 1.000
_diffrn_measured_fraction_theta_max 1.000
_diffrn_measurement_device_type 'Rigaku Saturn724 CCD'
_diffrn_measurement_method '\w and \f'
_diffrn_radiation_monochromator multilayer
_diffrn_radiation_source 'rotating anode'
_diffrn_radiation_type MoK\a
_diffrn_radiation_wavelength 0.71073
_diffrn_reflns_av_R_equivalents 0.0587
_diffrn_reflns_av_sigmaI/netI 0.0383
_diffrn_reflns_limit_h_max 6
_diffrn_reflns_limit_h_min -6
_diffrn_reflns_limit_k_max 16
_diffrn_reflns_limit_k_min -16
_diffrn_reflns_limit_l_max 21
_diffrn_reflns_limit_l_min -21
_diffrn_reflns_number 10144
_diffrn_reflns_theta_full 27.82
_diffrn_reflns_theta_max 27.82
_diffrn_reflns_theta_min 2.55
_exptl_absorpt_coefficient_mu 0.128
_exptl_absorpt_correction_T_max 0.9873
_exptl_absorpt_correction_T_min 0.9625
_exptl_absorpt_correction_type multi-scan
_exptl_absorpt_process_details '(CrystalClear; Rigaku/MSC, 2005)'
_exptl_crystal_colour colorless
_exptl_crystal_density_diffrn 1.566
_exptl_crystal_density_method 'not measured'
_exptl_crystal_description Prism
_exptl_crystal_F_000 528
_exptl_crystal_size_max 0.30
_exptl_crystal_size_mid 0.26
_exptl_crystal_size_min 0.10
_refine_diff_density_max 0.171
_refine_diff_density_min -0.324
_refine_ls_extinction_method none
_refine_ls_goodness_of_fit_ref 1.012
_refine_ls_hydrogen_treatment constr
_refine_ls_matrix_type full
_refine_ls_number_parameters 83
_refine_ls_number_reflns 1272
_refine_ls_number_restraints 0
_refine_ls_restrained_S_all 1.012
_refine_ls_R_factor_all 0.0440
_refine_ls_R_factor_gt 0.0359
_refine_ls_shift/su_max 0.000
_refine_ls_shift/su_mean 0.000
_refine_ls_structure_factor_coef Fsqd
_refine_ls_weighting_details 'calc w=1/[\s^2^(Fo^2^)+(0.0505P)^2^+0.0000P] where P=(Fo^2^+2Fc^2^)/3'
_refine_ls_weighting_scheme calc
_refine_ls_wR_factor_gt 0.0840
_refine_ls_wR_factor_ref 0.0884
_reflns_number_gt 1030
_reflns_number_total 1272
_reflns_threshold_expression I>2\s(I)
_cod_data_source_file xu5346.cif
_cod_data_source_block I
_cod_original_cell_volume 1078.1(9)
_cod_database_code 2232512
_cod_database_fobs_code 2232512

loop_
_symmetry_equiv_pos_as_xyz
'x, y, z'
'-x+1/2, -y, z+1/2'
'-x, y+1/2, -z+1/2'
'x+1/2, -y+1/2, -z'
'-x, -y, -z'
'x-1/2, y, -z-1/2'
'x, -y-1/2, z-1/2'
'-x-1/2, y-1/2, z'

loop_
_atom_site_type_symbol
_atom_site_label
_atom_site_fract_x
_atom_site_fract_y
_atom_site_fract_z
_atom_site_U_iso_or_equiv
_atom_site_adp_type
_atom_site_calc_flag
_atom_site_refinement_flags
_atom_site_occupancy
_atom_site_symmetry_multiplicity
O O1 1.21610(15) 0.62227(7) 0.20073(5) 0.0222(2) Uani d . 1 1
O O2 1.10195(15) 0.47117(7) 0.14851(6) 0.0272(3) Uani d . 1 1
N N1 0.54173(19) 0.64301(8) 0.03187(6) 0.0201(3) Uani d . 1 1
N N2 0.80463(17) 0.72006(7) 0.12271(6) 0.0150(2) Uani d . 1 1
N N3 1.07644(17) 0.56758(8) 0.15745(6) 0.0175(2) Uani d . 1 1
C C1 0.6053(2) 0.73142(10) 0.07171(7) 0.0179(3) Uani d . 1 1
H H1 0.5183 0.7963 0.0648 0.021 Uiso calc R 1 1
C C2 0.7109(2) 0.56985(9) 0.05864(7) 0.0184(3) Uani d . 1 1
H H2 0.7152 0.4980 0.0416 0.022 Uiso calc R 1 1
C C3 0.87376(19) 0.61580(9) 0.11396(7) 0.0154(3) Uani d . 1 1
C C4 0.9175(2) 0.80490(9) 0.17239(7) 0.0194(3) Uani d . 1 1
H H4A 1.0842 0.8217 0.1501 0.029 Uiso calc R 1 1
H H4B 0.9332 0.7819 0.2307 0.029 Uiso calc R 1 1
H H4C 0.8105 0.8678 0.1696 0.029 Uiso calc R 1 1

loop_
_atom_site_aniso_label
_atom_site_aniso_U_11
_atom_site_aniso_U_22
_atom_site_aniso_U_33
_atom_site_aniso_U_12
_atom_site_aniso_U_13
_atom_site_aniso_U_23
O1 0.0187(5) 0.0260(5) 0.0220(5) -0.0025(4) -0.0049(3) -0.0034(4)
O2 0.0288(5) 0.0155(5) 0.0373(6) 0.0058(4) -0.0066(4) -0.0020(4)
N1 0.0223(6) 0.0185(6) 0.0196(5) -0.0001(4) -0.0043(4) 0.0009(4)
N2 0.0164(5) 0.0132(5) 0.0153(5) -0.0020(4) -0.0003(4) 0.0010(4)
N3 0.0170(5) 0.0176(5) 0.0179(5) 0.0002(4) 0.0003(4) 0.0000(4)
C1 0.0165(6) 0.0183(6) 0.0188(6) 0.0003(5) 0.0000(4) 0.0028(5)
C2 0.0208(6) 0.0157(6) 0.0186(6) -0.0012(5) -0.0016(5) -0.0007(5)
C3 0.0159(6) 0.0142(6) 0.0161(5) 0.0002(4) 0.0002(4) 0.0006(4)
C4 0.0217(6) 0.0150(6) 0.0215(6) -0.0037(5) -0.0003(5) -0.0028(5)

loop_
_atom_type_symbol
_atom_type_description
_atom_type_scat_dispersion_real
_atom_type_scat_dispersion_imag
_atom_type_scat_source
C C 0.0033 0.0016 'International Tables Vol C Tables 4.2.6.8 and 6.1.1.4'
H H 0.0000 0.0000 'International Tables Vol C Tables 4.2.6.8 and 6.1.1.4'
N N 0.0061 0.0033 'International Tables Vol C Tables 4.2.6.8 and 6.1.1.4'
O O 0.0106 0.0060 'International Tables Vol C Tables 4.2.6.8 and 6.1.1.4'

loop_
_geom_angle_atom_site_label_1
_geom_angle_atom_site_label_2
_geom_angle_atom_site_label_3
_geom_angle
C1 N1 C2 104.69(10)
C1 N2 C3 104.56(9)
C1 N2 C4 124.99(10)
C3 N2 C4 130.42(10)
O1 N3 O2 123.70(10)
O1 N3 C3 119.50(10)
O2 N3 C3 116.80(10)
N1 C1 N2 113.60(10)
N1 C1 H1 123.2
N2 C1 H1 123.2
N1 C2 C3 109.45(11)
N1 C2 H2 125.3
C3 C2 H2 125.3
C2 C3 N2 107.69(10)
C2 C3 N3 127.92(11)
N2 C3 N3 124.38(10)
N2 C4 H4A 109.5
N2 C4 H4B 109.5
H4A C4 H4B 109.5
N2 C4 H4C 109.5
H4A C4 H4C 109.5
H4B C4 H4C 109.5

loop_
_geom_bond_atom_site_label_1
_geom_bond_atom_site_label_2
_geom_bond_distance
O1 N3 1.2294(12)
O2 N3 1.2368(14)
N1 C1 1.3319(16)
N1 C2 1.3610(15)
N2 C1 1.3459(15)
N2 C3 1.3778(16)
N2 C4 1.4651(15)
N3 C3 1.4215(14)
C1 H1 0.9500
C2 C3 1.3687(16)
C2 H2 0.9500
C4 H4A 0.9800
C4 H4B 0.9800
C4 H4C 0.9800

loop_
_geom_hbond_atom_site_label_D
_geom_hbond_atom_site_label_H
_geom_hbond_atom_site_label_A
_geom_hbond_site_symmetry_A
_geom_hbond_distance_DH
_geom_hbond_distance_HA
_geom_hbond_distance_DA
_geom_hbond_angle_DHA
C2 H2 N1 5_665 0.95 2.54 3.342(2) 143
C4 H4A O2 8_865 0.98 2.52 3.335(2) 140
C4 H4C O2 8_765 0.98 2.58 3.496(2) 156

loop_
_geom_torsion_atom_site_label_1
_geom_torsion_atom_site_label_2
_geom_torsion_atom_site_label_3
_geom_torsion_atom_site_label_4
_geom_torsion
C2 N1 C1 N2 -0.13(13)
C3 N2 C1 N1 0.39(13)
C4 N2 C1 N1 178.52(10)
C1 N1 C2 C3 -0.19(12)
N1 C2 C3 N2 0.43(13)
N1 C2 C3 N3 179.13(10)
C1 N2 C3 C2 -0.48(12)
C4 N2 C3 C2 -178.47(10)
C1 N2 C3 N3 -179.24(10)
C4 N2 C3 N3 2.77(18)
O1 N3 C3 C2 174.93(10)
O2 N3 C3 C2 -4.59(17)
O1 N3 C3 N2 -6.56(16)
O2 N3 C3 N2 173.92(10)

loop_
_cod_related_entry_id
_cod_related_entry_database
_cod_related_entry_code
1 ChemSpider 17199
